data_1545486
loop_
_publ_author_name
'Mague, Joel T.'
'Mohamed, Shaaban K.'
'Akkurt, Mehmet'
'Adam, Mohamed Shaker S.'
'Hawaiz, Farouq E.'

_publ_section_title
;
 3-Hydroxy-3-(2-oxo-2,3-dihydro-1<i>H</i>-indol-3-yl)-2,3-dihydro-1<i>H</i>-indol-2-one
;
_journal_coeditor_code SJ4085
_journal_issue 2
_journal_name_full IUCrData
_journal_page_first x170139
_journal_paper_doi 10.1107/S2414314617001390
_journal_volume 2
_journal_year 2017
_chemical_formula_iupac 'C16 H12 N2 O3'
_chemical_formula_moiety 'C16 H12 N2 O3'
_chemical_formula_sum 'C16 H12 N2 O3'
_chemical_formula_weight 280.28
_chemical_name_systematic 3-Hydroxy-3-(2-oxo-2,3-dihydro-1<i>H</i>-indol-3-yl)-2,3-dihydro-1<i>H</i>-indol-2-one
_space_group_crystal_system triclinic
_space_group_IT_number 2
_space_group_name_Hall '-P 1'
_space_group_name_H-M_alt 'P -1'
_symmetry_space_group_name_Hall '-P 1'
_symmetry_space_group_name_H-M 'P -1'
_atom_sites_solution_hydrogens mixed
_atom_sites_solution_primary direct
_atom_sites_solution_secondary difmap
_audit_creation_method SHELXL-2014/7
_cell_angle_alpha 90.457(2)
_cell_angle_beta 95.070(2)
_cell_angle_gamma 90.627(2)
_cell_formula_units_Z 2
_cell_length_a 7.7193(3)
_cell_length_b 8.6977(3)
_cell_length_c 9.5907(4)
_cell_measurement_reflns_used 6334
_cell_measurement_temperature 150.(2)
_cell_measurement_theta_max 72.3497
_cell_measurement_theta_min 4.6289
_cell_volume 641.34(4)
_computing_cell_refinement
;
<i>SAINT</i> (Bruker, 2016)
;
_computing_data_collection
;
<i>APEX3</i> (Bruker, 2016)
;
_computing_data_reduction
;
<i>SAINT</i> (Bruker, 2016)
;
_computing_molecular_graphics
;
<i>DIAMOND</i> (Brandenburg & Putz, 2012)
;
_computing_publication_material
;
<i>SHELXTL</i> (Sheldrick, 2008)
;
_computing_structure_refinement
;
<i>SHELXL2014</i> (Sheldrick, 2015<i>b</i>)
;
_computing_structure_solution
;
<i>SHELXT</i> (Sheldrick, 2015<i>a</i>)
;
_diffrn_ambient_temperature 150(2)
_diffrn_detector_area_resol_mean 10.4167
_diffrn_measured_fraction_theta_full 0.985
_diffrn_measured_fraction_theta_max 0.979
_diffrn_measurement_device_type 'Bruker D8 VENTURE PHOTON 100 CMOS'
_diffrn_measurement_method '\w scans'
_diffrn_radiation_monochromator mirror
_diffrn_radiation_type CuK\a
_diffrn_radiation_wavelength 1.54178
_diffrn_reflns_av_R_equivalents 0.0334
_diffrn_reflns_limit_h_max 9
_diffrn_reflns_limit_h_min -9
_diffrn_reflns_limit_k_max 10
_diffrn_reflns_limit_k_min -10
_diffrn_reflns_limit_l_max 11
_diffrn_reflns_limit_l_min -11
_diffrn_reflns_number 8464
_diffrn_reflns_theta_full 66.500
_diffrn_reflns_theta_max 72.399
_diffrn_reflns_theta_min 4.629
_exptl_absorpt_coefficient_mu 0.843
_exptl_absorpt_correction_T_max 0.96
_exptl_absorpt_correction_T_min 0.89
_exptl_absorpt_correction_type multi-scan
_exptl_absorpt_process_details
;
(<i>SADABS</i>; Bruker, 2016)
;
_exptl_crystal_colour 'dark yellow-orange'
_exptl_crystal_density_diffrn 1.451
_exptl_crystal_density_method 'not measured'
_exptl_crystal_description column
_exptl_crystal_F_000 292
_exptl_crystal_size_max 0.138
_exptl_crystal_size_mid 0.066
_exptl_crystal_size_min 0.052
_refine_diff_density_max 0.190
_refine_diff_density_min -0.281
_refine_ls_extinction_method none
_refine_ls_goodness_of_fit_ref 1.057
_refine_ls_hydrogen_treatment mixed
_refine_ls_matrix_type full
_refine_ls_number_parameters 235
_refine_ls_number_reflns 2487
_refine_ls_number_restraints 0
_refine_ls_restrained_S_all 1.057
_refine_ls_R_factor_all 0.0469
_refine_ls_R_factor_gt 0.0394
_refine_ls_shift/su_max 0.000
_refine_ls_shift/su_mean 0.000
_refine_ls_structure_factor_coef Fsqd
_refine_ls_weighting_details 'w=1/[\s^2^(Fo^2^)+(0.0430P)^2^+0.3252P] where P=(Fo^2^+2Fc^2^)/3'
_refine_ls_weighting_scheme calc
_refine_ls_wR_factor_gt 0.0949
_refine_ls_wR_factor_ref 0.1011
_reflns_number_gt 2137
_reflns_number_total 2487
_reflns_threshold_expression 'I > 2\s(I)'
_cod_data_source_file sj4085sup1.cif
_cod_data_source_block I
_cod_database_code 1545486
_shelx_space_group_comment
;
The symmetry employed for this shelxl refinement is uniquely defined
by the following loop, which should always be used as a source of
symmetry information in preference to the above space-group names.
They are only intended as comments.
;
_shelx_estimated_absorpt_t_min 0.892
_shelx_estimated_absorpt_t_max 0.957

loop_
_space_group_symop_operation_xyz
'x, y, z'
'-x, -y, -z'

loop_
_atom_site_type_symbol
_atom_site_label
_atom_site_fract_x
_atom_site_fract_y
_atom_site_fract_z
_atom_site_U_iso_or_equiv
_atom_site_adp_type
_atom_site_calc_flag
_atom_site_occupancy
O O1 0.78629(14) 1.05555(13) 0.52109(12) 0.0311(3) Uani d 1
O O2 0.94772(15) 0.94251(13) 0.26711(13) 0.0311(3) Uani d 1
H H2A 1.0265 0.9586 0.3319 0.047 Uiso calc 1
O O3 0.58356(14) 0.70275(12) 0.52877(12) 0.0272(3) Uani d 1
N N1 0.56106(17) 1.03152(15) 0.34911(14) 0.0252(3) Uani d 1
H H1 0.491(3) 1.105(3) 0.388(2) 0.052(6) Uiso d 1
N N2 0.69437(18) 0.50298(15) 0.40763(14) 0.0248(3) Uani d 1
H H2B 0.613(3) 0.433(3) 0.423(2) 0.051(6) Uiso d 1
C C1 0.5182(2) 0.93711(17) 0.23090(16) 0.0243(3) Uani d 1
C C2 0.3649(2) 0.9328(2) 0.14575(18) 0.0306(4) Uani d 1
H H2 0.266(3) 1.000(2) 0.162(2) 0.033(5) Uiso d 1
C C3 0.3529(2) 0.8279(2) 0.03503(19) 0.0341(4) Uani d 1
H H3 0.246(3) 0.824(2) -0.025(2) 0.042(6) Uiso d 1
C C4 0.4899(2) 0.7319(2) 0.01088(18) 0.0334(4) Uani d 1
H H4 0.474(3) 0.656(2) -0.070(2) 0.037(5) Uiso d 1
C C5 0.6447(2) 0.73867(19) 0.09783(17) 0.0281(4) Uani d 1
H H5 0.743(3) 0.672(2) 0.084(2) 0.033(5) Uiso d 1
C C6 0.6578(2) 0.84201(17) 0.20856(16) 0.0230(3) Uani d 1
C C7 0.80112(19) 0.87379(17) 0.32288(16) 0.0224(3) Uani d 1
C C8 0.71796(19) 0.99649(17) 0.41294(17) 0.0239(3) Uani d 1
C C9 0.85503(19) 0.73274(17) 0.41305(16) 0.0225(3) Uani d 1
H H9 0.928(2) 0.7736(19) 0.5023(18) 0.022(4) Uiso d 1
C C10 0.69513(19) 0.64824(17) 0.45866(16) 0.0222(3) Uani d 1
C C11 0.8409(2) 0.47612(17) 0.33341(16) 0.0233(3) Uani d 1
C C12 0.8850(2) 0.34313(19) 0.26664(18) 0.0289(4) Uani d 1
H H12 0.812(3) 0.251(2) 0.267(2) 0.033(5) Uiso d 1
C C13 1.0385(2) 0.3456(2) 0.20033(19) 0.0326(4) Uani d 1
H H13 1.073(3) 0.257(2) 0.153(2) 0.039(5) Uiso d 1
C C14 1.1432(2) 0.4764(2) 0.20282(19) 0.0336(4) Uani d 1
H H14 1.251(3) 0.476(2) 0.159(2) 0.039(5) Uiso d 1
C C15 1.0967(2) 0.6096(2) 0.27092(18) 0.0288(4) Uani d 1
H H15 1.169(2) 0.701(2) 0.273(2) 0.031(5) Uiso d 1
C C16 0.94318(19) 0.60941(17) 0.33510(16) 0.0229(3) Uani d 1

loop_
_atom_site_aniso_label
_atom_site_aniso_U_11
_atom_site_aniso_U_22
_atom_site_aniso_U_33
_atom_site_aniso_U_12
_atom_site_aniso_U_13
_atom_site_aniso_U_23
O1 0.0273(6) 0.0304(6) 0.0357(7) -0.0045(5) 0.0043(5) -0.0121(5)
O2 0.0265(6) 0.0299(6) 0.0382(7) -0.0054(5) 0.0111(5) -0.0011(5)
O3 0.0281(6) 0.0223(5) 0.0331(6) 0.0003(4) 0.0133(5) -0.0023(4)
N1 0.0236(6) 0.0220(6) 0.0306(7) 0.0002(5) 0.0065(5) -0.0039(5)
N2 0.0262(7) 0.0193(6) 0.0302(7) -0.0027(5) 0.0102(5) -0.0015(5)
C1 0.0257(8) 0.0217(7) 0.0265(8) -0.0028(6) 0.0076(6) -0.0003(6)
C2 0.0259(8) 0.0344(9) 0.0321(9) 0.0018(7) 0.0057(7) 0.0022(7)
C3 0.0291(8) 0.0430(10) 0.0297(9) -0.0039(7) -0.0001(7) 0.0009(7)
C4 0.0391(9) 0.0346(9) 0.0263(9) -0.0015(7) 0.0021(7) -0.0041(7)
C5 0.0326(8) 0.0258(8) 0.0265(8) 0.0017(7) 0.0058(6) -0.0016(6)
C6 0.0235(7) 0.0203(7) 0.0258(8) -0.0031(6) 0.0058(6) 0.0016(6)
C7 0.0202(7) 0.0195(7) 0.0283(8) -0.0042(6) 0.0075(6) -0.0019(6)
C8 0.0229(7) 0.0187(7) 0.0310(8) -0.0052(6) 0.0086(6) -0.0018(6)
C9 0.0203(7) 0.0214(7) 0.0263(8) -0.0015(6) 0.0050(6) -0.0033(6)
C10 0.0233(7) 0.0203(7) 0.0235(7) -0.0001(6) 0.0043(6) 0.0001(6)
C11 0.0247(7) 0.0222(7) 0.0236(8) 0.0018(6) 0.0053(6) 0.0004(6)
C12 0.0358(9) 0.0218(8) 0.0298(8) 0.0012(7) 0.0074(7) -0.0013(6)
C13 0.0384(9) 0.0281(9) 0.0327(9) 0.0070(7) 0.0100(7) -0.0042(7)
C14 0.0296(9) 0.0364(9) 0.0367(9) 0.0052(7) 0.0127(7) -0.0032(7)
C15 0.0237(8) 0.0287(8) 0.0347(9) -0.0005(7) 0.0067(6) -0.0019(7)
C16 0.0226(7) 0.0213(7) 0.0250(7) 0.0010(6) 0.0030(6) -0.0014(6)

loop_
_atom_type_symbol
_atom_type_description
_atom_type_scat_dispersion_real
_atom_type_scat_dispersion_imag
_atom_type_scat_source
C C 0.0181 0.0091 'International Tables Vol C Tables 4.2.6.8 and 6.1.1.4'
H H 0.0000 0.0000 'International Tables Vol C Tables 4.2.6.8 and 6.1.1.4'
N N 0.0311 0.0180 'International Tables Vol C Tables 4.2.6.8 and 6.1.1.4'
O O 0.0492 0.0322 'International Tables Vol C Tables 4.2.6.8 and 6.1.1.4'

loop_
_geom_angle_atom_site_label_1
_geom_angle_atom_site_label_2
_geom_angle_atom_site_label_3
_geom_angle
C7 O2 H2A 109.5
C8 N1 C1 111.47(13)
C8 N1 H1 120.7(14)
C1 N1 H1 127.6(14)
C10 N2 C11 111.35(13)
C10 N2 H2B 123.3(14)
C11 N2 H2B 125.3(14)
C2 C1 C6 122.38(15)
C2 C1 N1 127.82(14)
C6 C1 N1 109.80(14)
C1 C2 C3 117.15(16)
C1 C2 H2 122.0(11)
C3 C2 H2 120.9(11)
C4 C3 C2 121.50(16)
C4 C3 H3 120.7(12)
C2 C3 H3 117.8(12)
C3 C4 C5 120.50(16)
C3 C4 H4 118.5(11)
C5 C4 H4 121.0(11)
C6 C5 C4 118.51(15)
C6 C5 H5 119.3(11)
C4 C5 H5 122.2(11)
C5 C6 C1 119.95(15)
C5 C6 C7 131.78(14)
C1 C6 C7 108.24(13)
O2 C7 C6 110.72(12)
O2 C7 C9 111.02(12)
C6 C7 C9 114.49(12)
O2 C7 C8 107.89(12)
C6 C7 C8 102.04(12)
C9 C7 C8 110.15(12)
O1 C8 N1 126.03(14)
O1 C8 C7 125.72(14)
N1 C8 C7 108.20(13)
C16 C9 C10 102.45(12)
C16 C9 C7 113.88(13)
C10 C9 C7 110.84(12)
C16 C9 H9 114.1(9)
C10 C9 H9 108.2(10)
C7 C9 H9 107.2(9)
O3 C10 N2 125.26(14)
O3 C10 C9 126.29(14)
N2 C10 C9 108.44(13)
C12 C11 C16 122.28(15)
C12 C11 N2 128.31(15)
C16 C11 N2 109.41(13)
C11 C12 C13 117.30(16)
C11 C12 H12 120.7(11)
C13 C12 H12 121.9(11)
C14 C13 C12 121.20(15)
C14 C13 H13 118.8(13)
C12 C13 H13 119.9(13)
C13 C14 C15 120.69(16)
C13 C14 H14 120.5(12)
C15 C14 H14 118.8(12)
C16 C15 C14 118.65(16)
C16 C15 H15 120.3(11)
C14 C15 H15 121.0(11)
C15 C16 C11 119.85(14)
C15 C16 C9 131.84(14)
C11 C16 C9 108.31(13)

loop_
_geom_bond_atom_site_label_1
_geom_bond_atom_site_label_2
_geom_bond_distance
O1 C8 1.2275(19)
O2 C7 1.4217(18)
O2 H2A 0.8400
O3 C10 1.2348(18)
N1 C8 1.347(2)
N1 C1 1.408(2)
N1 H1 0.94(2)
N2 C10 1.3510(19)
N2 C11 1.4091(19)
N2 H2B 0.90(3)
C1 C2 1.378(2)
C1 C6 1.396(2)
C2 C3 1.391(3)
C2 H2 0.99(2)
C3 C4 1.388(3)
C3 H3 0.97(2)
C4 C5 1.396(2)
C4 H4 1.02(2)
C5 C6 1.382(2)
C5 H5 0.97(2)
C6 C7 1.509(2)
C7 C9 1.546(2)
C7 C8 1.548(2)
C9 C16 1.505(2)
C9 C10 1.528(2)
C9 H9 1.039(17)
C11 C12 1.378(2)
C11 C16 1.395(2)
C12 C13 1.394(2)
C12 H12 0.97(2)
C13 C14 1.387(3)
C13 H13 0.95(2)
C14 C15 1.392(2)
C14 H14 0.97(2)
C15 C16 1.383(2)
C15 H15 0.96(2)

loop_
_geom_hbond_atom_site_label_D
_geom_hbond_atom_site_label_H
_geom_hbond_atom_site_label_A
_geom_hbond_site_symmetry_A
_geom_hbond_distance_DH
_geom_hbond_distance_HA
_geom_hbond_distance_DA
_geom_hbond_angle_DHA
O2 H2A O1 2_776 0.84 1.93 2.7575(17) 167
N1 H1 O3 2_676 0.94(2) 1.96(2) 2.8644(17) 161(2)
N2 H2B O3 2_666 0.90(3) 2.00(3) 2.8882(18) 173(2)
C10 O3 Cg1 1_555 1.2348(18) 2.9243(16) 3.0414(13) 72.78(9)

loop_
_geom_torsion_atom_site_label_1
_geom_torsion_atom_site_label_2
_geom_torsion_atom_site_label_3
_geom_torsion_atom_site_label_4
_geom_torsion
C8 N1 C1 C2 175.44(16)
C8 N1 C1 C6 -4.44(19)
C6 C1 C2 C3 0.4(2)
N1 C1 C2 C3 -179.48(16)
C1 C2 C3 C4 -0.3(3)
C2 C3 C4 C5 -0.2(3)
C3 C4 C5 C6 0.4(3)
C4 C5 C6 C1 -0.3(2)
C4 C5 C6 C7 177.50(16)
C2 C1 C6 C5 -0.1(2)
N1 C1 C6 C5 179.79(14)
C2 C1 C6 C7 -178.38(15)
N1 C1 C6 C7 1.50(17)
C5 C6 C7 O2 68.9(2)
C1 C6 C7 O2 -113.13(14)
C5 C6 C7 C9 -57.6(2)
C1 C6 C7 C9 120.45(14)
C5 C6 C7 C8 -176.54(17)
C1 C6 C7 C8 1.48(15)
C1 N1 C8 O1 -177.15(15)
C1 N1 C8 C7 5.31(17)
O2 C7 C8 O1 -65.0(2)
C6 C7 C8 O1 178.37(15)
C9 C7 C8 O1 56.38(19)
O2 C7 C8 N1 112.59(14)
C6 C7 C8 N1 -4.09(15)
C9 C7 C8 N1 -126.08(13)
O2 C7 C9 C16 -58.50(16)
C6 C7 C9 C16 67.76(16)
C8 C7 C9 C16 -177.95(12)
O2 C7 C9 C10 -173.39(12)
C6 C7 C9 C10 -47.12(17)
C8 C7 C9 C10 67.17(15)
C11 N2 C10 O3 -179.33(14)
C11 N2 C10 C9 1.48(17)
C16 C9 C10 O3 178.65(15)
C7 C9 C10 O3 -59.5(2)
C16 C9 C10 N2 -2.16(16)
C7 C9 C10 N2 119.69(14)
C10 N2 C11 C12 -179.90(16)
C10 N2 C11 C16 -0.08(18)
C16 C11 C12 C13 0.4(2)
N2 C11 C12 C13 -179.79(16)
C11 C12 C13 C14 0.6(3)
C12 C13 C14 C15 -0.6(3)
C13 C14 C15 C16 -0.5(3)
C14 C15 C16 C11 1.5(2)
C14 C15 C16 C9 -178.43(16)
C12 C11 C16 C15 -1.5(2)
N2 C11 C16 C15 178.67(14)
C12 C11 C16 C9 178.46(15)
N2 C11 C16 C9 -1.37(17)
C10 C9 C16 C15 -177.95(17)
C7 C9 C16 C15 62.3(2)
C10 C9 C16 C11 2.10(16)
C7 C9 C16 C11 -117.65(14)

_cod_database_fobs_code 1545486
